data_2312522
loop_
_publ_author_name
'Pickl, Thomas'
'Zuber, Julian'
'Stephan, Johannes'
'P&#xf6;thig, Alexander'

_publ_section_title
;
 Crystal structure elucidation of a geminal and vicinal
 bis(trifluoromethanesulfonate) ester.
;
_journal_coeditor_code OJ3019
_journal_issue 'Pt 7'
_journal_name_full 'Acta crystallographica. Section C, Structural chemistry'
_journal_page_first 278
_journal_page_last 283
_journal_paper_doi 10.1107/S2053229624005230
_journal_volume 80
_journal_year 2024
_chemical_absolute_configuration unk
_chemical_formula_iupac 'C3 H2 F6 O6 S2'
_chemical_formula_moiety 'C3 H2 F6 O6 S2'
_chemical_formula_sum 'C3 H2 F6 O6 S2'
_chemical_formula_weight 312.17
_chemical_melting_point 289
_chemical_name_common 'Methylene bis(triflate)'
_chemical_name_systematic
;
Methanediyl bis(trifluoromethanesulfonate)
;
_space_group_crystal_system monoclinic
_space_group_IT_number 4
_space_group_name_Hall 'P 2yb'
_space_group_name_H-M_alt 'P 1 21 1'
_atom_sites_solution_hydrogens geom
_atom_sites_solution_primary direct
_atom_sites_solution_secondary difmap
_cell_angle_alpha 90
_cell_angle_beta 102.406(5)
_cell_angle_gamma 90
_cell_formula_units_Z 2
_cell_length_a 8.9822(12)
_cell_length_b 4.9413(6)
_cell_length_c 10.9400(14)
_cell_measurement_reflns_used 5142
_cell_measurement_temperature 100(2)
_cell_measurement_theta_max 28.242
_cell_measurement_theta_min 2.325
_cell_volume 474.22(11)
_computing_cell_refinement
;
SAINT (Bruker, 2019)
;
_computing_data_collection
;
APEX4 (Bruker, 2022)
;
_computing_data_reduction
;
SAINT (Bruker, 2019)
;
_computing_molecular_graphics
;
PLATON (Spek, 2020)
;
_computing_publication_material
;
PLATON (Spek, 2020), enCIFer (Allen <i>et al.</i>,  2004) and
<i>FinalCif</i> (Kratzert, 2023)
;
_computing_structure_refinement
;
SHELXL (Sheldrick, 2015b) and <i>ShelXle</i> (H\"ubschle <i>et al.</i>,
2011)
;
_computing_structure_solution
;
<i>SHELXT</i> (Sheldrick, 2015a)
;
_diffrn_ambient_temperature 100(2)
_diffrn_detector CPAD
_diffrn_detector_area_resol_mean 16
_diffrn_measured_fraction_theta_full 0.997
_diffrn_measured_fraction_theta_max 0.989
_diffrn_measurement_device 'three-angle diffractometer'
_diffrn_measurement_device_type 'Bruker D8 VENTURE'
_diffrn_measurement_method '\w and \f scans'
_diffrn_measurement_specimen_support 'MiTeGen micromount'
_diffrn_radiation_monochromator 'Helios optic'
_diffrn_radiation_probe x-ray
_diffrn_radiation_source 'TXS rotating anode'
_diffrn_radiation_type MoK\a
_diffrn_radiation_wavelength 0.71073
_diffrn_reflns_av_R_equivalents 0.0438
_diffrn_reflns_av_unetI/netI 0.0283
_diffrn_reflns_limit_h_max 11
_diffrn_reflns_limit_h_min -11
_diffrn_reflns_limit_k_max 6
_diffrn_reflns_limit_k_min -6
_diffrn_reflns_limit_l_max 14
_diffrn_reflns_limit_l_min -14
_diffrn_reflns_number 2295
_diffrn_reflns_theta_full 25.242
_diffrn_reflns_theta_max 28.290
_diffrn_reflns_theta_min 2.322
_diffrn_source 'TXS rotating anode'
_diffrn_source_current 50.0
_diffrn_source_voltage 50.0
_exptl_absorpt_coefficient_mu 0.676
_exptl_absorpt_correction_T_max 0.745686
_exptl_absorpt_correction_T_min 0.54003
_exptl_absorpt_correction_type multi-scan
_exptl_absorpt_process_details
;
(TWINABS; Bruker, 2012)
;
_exptl_crystal_colour colourless
_exptl_crystal_density_diffrn 2.186
_exptl_crystal_description plate
_exptl_crystal_F_000 308
_exptl_crystal_size_max 0.349
_exptl_crystal_size_mid 0.320
_exptl_crystal_size_min 0.062
_refine_diff_density_max 0.410
_refine_diff_density_min -0.470
_refine_ls_abs_structure_details
;
Flack <i>x</i> determined using 959 quotients [(I+)-(I-)]/[(I+)+(I-)]
(Parsons <i>et al.</i>,  2013)
;
_refine_ls_abs_structure_Flack 0.12(4)
_refine_ls_extinction_method none
_refine_ls_goodness_of_fit_ref 1.054
_refine_ls_hydrogen_treatment constr
_refine_ls_matrix_type full
_refine_ls_number_parameters 155
_refine_ls_number_reflns 2295
_refine_ls_number_restraints 1
_refine_ls_restrained_S_all 1.053
_refine_ls_R_factor_all 0.0289
_refine_ls_R_factor_gt 0.0271
_refine_ls_shift/su_max 0.000
_refine_ls_shift/su_mean 0.000
_refine_ls_structure_factor_coef Fsqd
_refine_ls_weighting_details 'w=1/[\s^2^(Fo^2^)+(0.0318P)^2^+0.3843P] where P=(Fo^2^+2Fc^2^)/3'
_refine_ls_weighting_scheme calc
_refine_ls_wR_factor_gt 0.0690
_refine_ls_wR_factor_ref 0.0719
_reflns_number_gt 2254
_reflns_number_total 2295
_reflns_threshold_expression 'I > 2\s(I)'
_twin_individual_id 2
_twin_individual_twin_matrix_11 0.00348
_twin_individual_twin_matrix_12 -0.0005
_twin_individual_twin_matrix_13 -1.00013
_twin_individual_twin_matrix_21 -1.0
_twin_individual_twin_matrix_22 0.00071
_twin_individual_twin_matrix_23 -0.00087
_twin_individual_twin_matrix_31 0.00242
_twin_individual_twin_matrix_32 1.00013
_twin_individual_twin_matrix_33 0.52089
_cod_data_source_file oj3019.cif
_cod_data_source_block 1
_cod_depositor_comments 'Adding full bibliography for 2312521--2312522.cif.'
_cod_original_sg_symbol_H-M 'P 21'
_cod_database_code 2312522
_shelx_space_group_comment
;
The symmetry employed for this shelxl refinement is uniquely defined
by the following loop, which should always be used as a source of
symmetry information in preference to the above space-group names.
They are only intended as comments.
;
_shelx_estimated_absorpt_t_min 0.798
_shelx_estimated_absorpt_t_max 0.959

loop_
_space_group_symop_operation_xyz
'x, y, z'
'-x, y+1/2, -z'

loop_
_atom_site_type_symbol
_atom_site_label
_atom_site_fract_x
_atom_site_fract_y
_atom_site_fract_z
_atom_site_U_iso_or_equiv
_atom_site_adp_type
_atom_site_calc_flag
_atom_site_occupancy
_atom_site_disorder_assembly
_atom_site_disorder_group
S S1 0.96595(10) 0.4898(2) 0.31972(8) 0.0175(2) Uani d 1 . .
S S2 0.44053(10) 0.4789(2) 0.32170(8) 0.01610(19) Uani d 1 . .
F F1 0.7896(3) 0.1739(6) 0.1613(3) 0.0322(7) Uani d 1 . .
F F2 1.0069(3) 0.2574(7) 0.1183(3) 0.0364(7) Uani d 1 . .
F F3 0.8318(4) 0.5634(7) 0.0880(3) 0.0341(7) Uani d 1 . .
F F4 0.4514(4) 0.4480(7) 0.0868(2) 0.0373(7) Uani d 1 . .
F F5 0.5287(3) 0.8260(6) 0.1738(2) 0.0308(7) Uani d 1 . .
F F6 0.2896(3) 0.7339(7) 0.1293(3) 0.0319(6) Uani d 1 . .
O O1 0.8169(3) 0.6258(6) 0.3446(3) 0.0182(6) Uani d 1 . .
O O2 1.0087(4) 0.2659(7) 0.3995(3) 0.0262(7) Uani d 1 . .
O O3 1.0679(3) 0.7015(7) 0.3090(3) 0.0268(7) Uani d 1 . .
O O4 0.6057(3) 0.3562(6) 0.3435(3) 0.0187(6) Uani d 1 . .
O O5 0.3381(3) 0.2596(7) 0.3047(3) 0.0260(7) Uani d 1 . .
O O6 0.4345(4) 0.6917(7) 0.4070(3) 0.0229(6) Uani d 1 . .
C C1 0.7303(5) 0.4932(13) 0.4231(3) 0.0230(6) Uani d 1 . .
H H1 0.795251 0.361855 0.478791 0.028 Uiso calc 1 . .
H H2 0.691600 0.627764 0.475688 0.028 Uiso calc 1 . .
C C2 0.8932(5) 0.3618(10) 0.1609(4) 0.0229(9) Uani d 1 . .
C C3 0.4270(5) 0.6309(9) 0.1666(4) 0.0229(8) Uani d 1 . .

loop_
_atom_site_aniso_label
_atom_site_aniso_U_11
_atom_site_aniso_U_22
_atom_site_aniso_U_33
_atom_site_aniso_U_12
_atom_site_aniso_U_13
_atom_site_aniso_U_23
S1 0.0112(4) 0.0210(4) 0.0202(4) 0.0007(4) 0.0033(4) -0.0024(5)
S2 0.0115(4) 0.0185(4) 0.0186(4) 0.0011(5) 0.0038(3) 0.0015(5)
F1 0.0281(15) 0.0359(16) 0.0334(13) -0.0131(12) 0.0085(12) -0.0131(12)
F2 0.0279(15) 0.051(2) 0.0345(14) 0.0012(14) 0.0156(12) -0.0151(14)
F3 0.0436(17) 0.0338(14) 0.0218(12) 0.0017(13) -0.0001(12) 0.0042(10)
F4 0.0454(17) 0.0465(19) 0.0206(11) 0.0085(17) 0.0083(11) -0.0042(13)
F5 0.0286(15) 0.0320(15) 0.0336(14) -0.0048(11) 0.0103(12) 0.0122(11)
F6 0.0221(13) 0.0425(16) 0.0289(13) 0.0093(13) 0.0008(11) 0.0105(13)
O1 0.0117(13) 0.0214(14) 0.0229(14) 0.0023(11) 0.0066(11) -0.0006(11)
O2 0.0246(16) 0.0269(17) 0.0266(15) 0.0108(14) 0.0043(13) 0.0047(13)
O3 0.0188(15) 0.0306(17) 0.0331(16) -0.0083(13) 0.0104(14) -0.0107(14)
O4 0.0122(13) 0.0220(13) 0.0225(14) 0.0008(12) 0.0047(12) 0.0020(12)
O5 0.0140(14) 0.0270(17) 0.0363(16) -0.0021(12) 0.0036(13) 0.0039(14)
O6 0.0212(15) 0.0249(15) 0.0228(14) 0.0065(13) 0.0049(12) 0.0000(13)
C1 0.0121(13) 0.0387(19) 0.0182(13) -0.0047(17) 0.0036(16) 0.000(2)
C2 0.021(2) 0.026(2) 0.0221(19) -0.0022(17) 0.0057(16) -0.0054(17)
C3 0.023(2) 0.028(2) 0.0173(17) 0.0027(19) 0.0018(17) 0.0039(17)

loop_
_atom_type_symbol
_atom_type_description
_atom_type_scat_dispersion_real
_atom_type_scat_dispersion_imag
_atom_type_scat_source
C C 0.0033 0.0016 'International Tables Vol C Tables 4.2.6.8 and 6.1.1.4'
H H 0.0000 0.0000 'International Tables Vol C Tables 4.2.6.8 and 6.1.1.4'
O O 0.0106 0.0060 'International Tables Vol C Tables 4.2.6.8 and 6.1.1.4'
F F 0.0171 0.0103 'International Tables Vol C Tables 4.2.6.8 and 6.1.1.4'
S S 0.1246 0.1234 'International Tables Vol C Tables 4.2.6.8 and 6.1.1.4'

loop_
_geom_angle_atom_site_label_1
_geom_angle_atom_site_label_2
_geom_angle_atom_site_label_3
_geom_angle_site_symmetry_1
_geom_angle_site_symmetry_3
_geom_angle
_geom_angle_publ_flag
O2 S1 O3 . . 122.5(2) ?
O2 S1 O1 . . 110.91(17) ?
O3 S1 O1 . . 106.8(2) ?
O2 S1 C2 . . 108.1(2) ?
O3 S1 C2 . . 106.4(2) ?
O1 S1 C2 . . 99.69(19) ?
O5 S2 O6 . . 122.87(19) ?
O5 S2 O4 . . 106.97(19) ?
O6 S2 O4 . . 110.79(18) ?
O5 S2 C3 . . 106.3(2) ?
O6 S2 C3 . . 107.5(2) ?
O4 S2 C3 . . 99.85(19) ?
C1 O1 S1 . . 120.0(3) ?
C1 O4 S2 . . 119.9(3) ?
O4 C1 O1 . . 107.8(2) ?
O4 C1 H1 . . 110.1 ?
O1 C1 H1 . . 110.1 ?
O4 C1 H2 . . 110.1 ?
O1 C1 H2 . . 110.1 ?
H1 C1 H2 . . 108.5 ?
F1 C2 F2 . . 109.2(4) ?
F1 C2 F3 . . 109.3(4) ?
F2 C2 F3 . . 109.7(4) ?
F1 C2 S1 . . 110.4(3) ?
F2 C2 S1 . . 109.0(3) ?
F3 C2 S1 . . 109.3(3) ?
F4 C3 F6 . . 109.9(4) ?
F4 C3 F5 . . 109.3(4) ?
F6 C3 F5 . . 109.1(4) ?
F4 C3 S2 . . 110.3(3) ?
F6 C3 S2 . . 108.4(3) ?
F5 C3 S2 . . 109.7(3) ?

loop_
_geom_bond_atom_site_label_1
_geom_bond_atom_site_label_2
_geom_bond_site_symmetry_2
_geom_bond_distance
_geom_bond_publ_flag
S1 O2 . 1.410(4) ?
S1 O3 . 1.412(4) ?
S1 O1 . 1.573(3) ?
S1 C2 . 1.833(4) ?
S2 O5 . 1.408(3) ?
S2 O6 . 1.415(3) ?
S2 O4 . 1.573(3) ?
S2 C3 . 1.835(4) ?
F1 C2 . 1.316(5) ?
F2 C2 . 1.316(5) ?
F3 C2 . 1.321(6) ?
F4 C3 . 1.308(5) ?
F5 C3 . 1.319(5) ?
F6 C3 . 1.316(5) ?
O1 C1 . 1.435(5) ?
O4 C1 . 1.432(5) ?
C1 H1 . 0.9900 ?
C1 H2 . 0.9900 ?

loop_
_geom_contact_atom_site_label_1
_geom_contact_atom_site_label_2
_geom_contact_distance
_geom_contact_site_symmetry_1
_geom_contact_site_symmetry_2
_geom_contact_publ_flag
F3 F6 2.894(5) 1_555 2_645 yes
F1 F5 2.933(4) 1_555 1_545 yes
F4 F5 2.957(3) 1_555 2_645 yes

loop_
_geom_hbond_atom_site_label_D
_geom_hbond_atom_site_label_H
_geom_hbond_atom_site_label_A
_geom_hbond_site_symmetry_D
_geom_hbond_site_symmetry_H
_geom_hbond_site_symmetry_A
_geom_hbond_distance_DH
_geom_hbond_distance_HA
_geom_hbond_distance_DA
_geom_hbond_angle_DHA
_geom_hbond_publ_flag
C1 H1 O2 1_555 1_555 1_555 0.99 2.317 2.803(6) 109.23 yes
C1 H2 O6 1_555 1_555 1_555 0.99 2.292 2.802(6) 110.91 yes
C1 H1 O3 1_555 1_555 2_746 0.99 2.510 3.416(5) 151.98 yes
C1 H2 O5 1_555 1_555 2_646 0.99 2.558 3.430(5) 146.87 yes

loop_
_geom_torsion_atom_site_label_1
_geom_torsion_atom_site_label_2
_geom_torsion_atom_site_label_3
_geom_torsion_atom_site_label_4
_geom_torsion_site_symmetry_1
_geom_torsion_site_symmetry_2
_geom_torsion_site_symmetry_3
_geom_torsion_site_symmetry_4
_geom_torsion
_geom_torsion_publ_flag
O2 S1 O1 C1 . . . . -10.4(4) ?
O3 S1 O1 C1 . . . . -146.1(3) ?
C2 S1 O1 C1 . . . . 103.3(3) ?
O5 S2 O4 C1 . . . . -147.9(3) ?
O6 S2 O4 C1 . . . . -11.6(4) ?
C3 S2 O4 C1 . . . . 101.6(3) ?
S2 O4 C1 O1 . . . . -103.7(4) ?
S1 O1 C1 O4 . . . . -98.6(4) ?
O2 S1 C2 F1 . . . . 50.7(4) ?
O3 S1 C2 F1 . . . . -176.1(3) ?
O1 S1 C2 F1 . . . . -65.2(4) ?
O2 S1 C2 F2 . . . . -69.3(4) ?
O3 S1 C2 F2 . . . . 64.0(4) ?
O1 S1 C2 F2 . . . . 174.9(3) ?
O2 S1 C2 F3 . . . . 170.9(3) ?
O3 S1 C2 F3 . . . . -55.9(4) ?
O1 S1 C2 F3 . . . . 55.0(3) ?
O5 S2 C3 F4 . . . . -54.8(4) ?
O6 S2 C3 F4 . . . . 171.9(3) ?
O4 S2 C3 F4 . . . . 56.3(4) ?
O5 S2 C3 F6 . . . . 65.7(3) ?
O6 S2 C3 F6 . . . . -67.6(4) ?
O4 S2 C3 F6 . . . . 176.7(3) ?
O5 S2 C3 F5 . . . . -175.3(3) ?
O6 S2 C3 F5 . . . . 51.4(4) ?
O4 S2 C3 F5 . . . . -64.2(3) ?
